data_4028797
loop_
_publ_author_name
'M. Bhanuchandra'
'Malleswara Rao Kuram'
'Akhila K. Sahoo'

_publ_section_title
;
 Silver(I)-Catalyzed Reaction between Pyrazole and Propargyl Acetates:
 Stereoselective Synthesis of the Scorpionate Ligands
 (E)-Allyl-gem-dipyrazoles (ADPs)
;
_journal_name_full 'Journal of Organic Chemistry'
_journal_page_first 11824
_journal_page_last 11834
_journal_paper_doi 10.1021/jo401867e
_journal_volume 78
_journal_year 2013
_chemical_formula_sum 'C19 H16 Cl2 N4 Pd'
_chemical_formula_weight 477.66
_chemical_name_systematic
; 
 ? 
;
_space_group_IT_number 15
_symmetry_cell_setting monoclinic
_symmetry_space_group_name_Hall '-C 2yc'
_symmetry_space_group_name_H-M 'C 1 2/c 1'
_atom_sites_solution_hydrogens geom
_atom_sites_solution_primary direct
_atom_sites_solution_secondary difmap
_audit_creation_method SHELXL-97
_cell_angle_alpha 90.00
_cell_angle_beta 101.593(2)
_cell_angle_gamma 90.00
_cell_formula_units_Z 8
_cell_length_a 21.2570(19)
_cell_length_b 14.0225(13)
_cell_length_c 13.2352(12)
_cell_measurement_reflns_used 6012
_cell_measurement_temperature 298(2)
_cell_measurement_theta_max 24.62
_cell_measurement_theta_min 2.22
_cell_volume 3864.6(6)
_computing_structure_refinement 'SHELXL-97 (Sheldrick, 1997)'
_computing_structure_solution 'SHELXS-97 (Sheldrick, 1990)'
_diffrn_ambient_temperature 298(2)
_diffrn_measured_fraction_theta_full 0.999
_diffrn_measured_fraction_theta_max 0.999
_diffrn_radiation_monochromator graphite
_diffrn_radiation_source 'fine-focus sealed tube'
_diffrn_radiation_type MoK\a
_diffrn_radiation_wavelength 0.71073
_diffrn_reflns_av_R_equivalents 0.0332
_diffrn_reflns_av_sigmaI/netI 0.0243
_diffrn_reflns_limit_h_max 25
_diffrn_reflns_limit_h_min -25
_diffrn_reflns_limit_k_max 16
_diffrn_reflns_limit_k_min -16
_diffrn_reflns_limit_l_max 15
_diffrn_reflns_limit_l_min -15
_diffrn_reflns_number 18325
_diffrn_reflns_theta_full 25.05
_diffrn_reflns_theta_max 25.05
_diffrn_reflns_theta_min 1.75
_exptl_absorpt_coefficient_mu 1.247
_exptl_absorpt_correction_T_max 0.7710
_exptl_absorpt_correction_T_min 0.7216
_exptl_absorpt_correction_type multi-scan
_exptl_crystal_density_diffrn 1.642
_exptl_crystal_F_000 1904
_exptl_crystal_size_max 0.28
_exptl_crystal_size_mid 0.26
_exptl_crystal_size_min 0.22
_refine_diff_density_max 0.503
_refine_diff_density_min -0.204
_refine_diff_density_rms 0.062
_refine_ls_extinction_method none
_refine_ls_goodness_of_fit_ref 0.975
_refine_ls_hydrogen_treatment mixed
_refine_ls_matrix_type full
_refine_ls_number_parameters 239
_refine_ls_number_reflns 3412
_refine_ls_number_restraints 0
_refine_ls_restrained_S_all 0.975
_refine_ls_R_factor_all 0.0354
_refine_ls_R_factor_gt 0.0281
_refine_ls_shift/su_max 0.006
_refine_ls_shift/su_mean 0.000
_refine_ls_structure_factor_coef Fsqd
_refine_ls_weighting_details 'calc w=1/[\s^2^(Fo^2^)+(0.0415P)^2^+3.2531P] where P=(Fo^2^+2Fc^2^)/3'
_refine_ls_weighting_scheme calc
_refine_ls_wR_factor_gt 0.0674
_refine_ls_wR_factor_ref 0.0708
_reflns_number_gt 2935
_reflns_number_total 3412
_reflns_threshold_expression >2sigma(I)
_cod_data_source_file jo401867e_si_005.cif
_cod_data_source_block bhanu
_cod_database_code 4028797

loop_
_symmetry_equiv_pos_as_xyz
'x, y, z'
'-x, y, -z+1/2'
'x+1/2, y+1/2, z'
'-x+1/2, y+1/2, -z+1/2'
'-x, -y, -z'
'x, -y, z-1/2'
'-x+1/2, -y+1/2, -z'
'x+1/2, -y+1/2, z-1/2'

loop_
_atom_site_label
_atom_site_type_symbol
_atom_site_fract_x
_atom_site_fract_y
_atom_site_fract_z
_atom_site_U_iso_or_equiv
_atom_site_adp_type
_atom_site_occupancy
_atom_site_symmetry_multiplicity
_atom_site_calc_flag
_atom_site_refinement_flags
Pd1 Pd 0.204668(11) 0.063486(15) 0.810519(15) 0.03858(9) Uani 1 1 d .
Cl2 Cl 0.27902(4) 0.16183(6) 0.90695(6) 0.0596(2) Uani 1 1 d .
Cl1 Cl 0.12221(4) 0.14730(6) 0.85335(7) 0.0585(2) Uani 1 1 d .
N3 N 0.26787(12) -0.07089(16) 0.68872(18) 0.0409(5) Uani 1 1 d .
N1 N 0.14016(11) -0.02831(16) 0.72911(17) 0.0381(5) Uani 1 1 d .
N2 N 0.15476(11) -0.08263(15) 0.65227(17) 0.0375(5) Uani 1 1 d .
N4 N 0.27665(11) -0.01555(17) 0.77440(17) 0.0431(6) Uani 1 1 d .
C7 C 0.21019(14) -0.0609(2) 0.6089(2) 0.0393(6) Uani 1 1 d .
C9 C 0.15405(15) 0.0853(2) 0.5314(2) 0.0432(7) Uani 1 1 d .
H9 H 0.1174 0.0616 0.5508 0.052 Uiso 1 1 calc R
C3 C 0.08405(14) -0.0594(2) 0.7441(2) 0.0466(7) Uani 1 1 d .
H3 H 0.0627 -0.0357 0.7936 0.056 Uiso 1 1 calc R
C8 C 0.20649(14) 0.0347(2) 0.5580(2) 0.0408(7) Uani 1 1 d .
H8 H 0.2443 0.0601 0.5442 0.049 Uiso 1 1 calc R
C10 C 0.14705(15) 0.1759(2) 0.4741(2) 0.0438(7) Uani 1 1 d .
C1 C 0.10757(15) -0.1452(2) 0.6183(2) 0.0474(7) Uani 1 1 d .
H1 H 0.1064 -0.1893 0.5655 0.057 Uiso 1 1 calc R
C2 C 0.06156(15) -0.1320(2) 0.6755(3) 0.0559(8) Uani 1 1 d .
H2 H 0.0231 -0.1651 0.6697 0.067 Uiso 1 1 calc R
C11 C 0.18829(17) 0.1990(2) 0.4106(2) 0.0556(8) Uani 1 1 d .
H11 H 0.2231 0.1594 0.4083 0.067 Uiso 1 1 calc R
C15 C 0.09436(15) 0.2381(2) 0.4794(2) 0.0483(8) Uani 1 1 d .
C14 C 0.08507(19) 0.3208(2) 0.4155(3) 0.0649(10) Uani 1 1 d .
C12 C 0.1792(2) 0.2810(3) 0.3489(3) 0.0746(12) Uani 1 1 d .
H12 H 0.2080 0.2953 0.3066 0.089 Uiso 1 1 calc R
C16 C 0.05093(16) 0.2230(2) 0.5460(3) 0.0568(8) Uani 1 1 d .
H16 H 0.0565 0.1705 0.5898 0.068 Uiso 1 1 calc R
C6 C 0.31894(16) -0.1271(2) 0.6898(3) 0.0568(8) Uani 1 1 d .
H6 H 0.3242 -0.1708 0.6393 0.068 Uiso 1 1 calc R
C17 C 0.00113(18) 0.2836(3) 0.5475(3) 0.0734(11) Uani 1 1 d .
H17 H -0.0268 0.2722 0.5920 0.088 Uiso 1 1 calc R
C5 C 0.36155(17) -0.1082(3) 0.7787(3) 0.0699(10) Uani 1 1 d .
H5 H 0.4015 -0.1364 0.8009 0.084 Uiso 1 1 calc R
C4 C 0.33383(16) -0.0390(3) 0.8294(3) 0.0569(9) Uani 1 1 d .
H4 H 0.3525 -0.0126 0.8928 0.068 Uiso 1 1 calc R
C18 C -0.0081(2) 0.3625(3) 0.4825(5) 0.0930(15) Uani 1 1 d .
H18 H -0.0428 0.4028 0.4828 0.112 Uiso 1 1 calc R
C19 C 0.0322(3) 0.3810(3) 0.4199(4) 0.0953(16) Uani 1 1 d .
H19 H 0.0255 0.4348 0.3780 0.114 Uiso 1 1 calc R
C13 C 0.1291(2) 0.3391(3) 0.3506(3) 0.0801(13) Uani 1 1 d .
H13 H 0.1233 0.3926 0.3082 0.096 Uiso 1 1 calc R
H7 H 0.2128(11) -0.1042(19) 0.5653(19) 0.024(7) Uiso 1 1 d .

loop_
_atom_site_aniso_label
_atom_site_aniso_U_11
_atom_site_aniso_U_22
_atom_site_aniso_U_33
_atom_site_aniso_U_23
_atom_site_aniso_U_13
_atom_site_aniso_U_12
Pd1 0.04900(15) 0.03699(14) 0.03142(13) -0.00350(9) 0.01209(10) -0.00699(10)
Cl2 0.0728(5) 0.0613(5) 0.0470(4) -0.0163(4) 0.0172(4) -0.0265(4)
Cl1 0.0703(5) 0.0487(5) 0.0637(5) -0.0114(4) 0.0301(4) 0.0008(4)
N3 0.0405(13) 0.0394(14) 0.0427(14) -0.0017(10) 0.0083(10) 0.0020(11)
N1 0.0430(14) 0.0374(12) 0.0353(12) -0.0034(10) 0.0108(10) -0.0009(10)
N2 0.0437(13) 0.0360(13) 0.0335(12) -0.0025(10) 0.0096(10) -0.0021(10)
N4 0.0435(14) 0.0450(14) 0.0396(13) -0.0006(11) 0.0059(11) -0.0016(11)
C7 0.0438(16) 0.0388(16) 0.0364(15) -0.0077(13) 0.0108(13) -0.0008(13)
C9 0.0460(18) 0.0451(17) 0.0393(15) 0.0004(12) 0.0108(13) -0.0067(14)
C3 0.0406(16) 0.0572(19) 0.0441(17) -0.0035(14) 0.0139(13) -0.0034(14)
C8 0.0433(17) 0.0446(16) 0.0356(15) -0.0012(12) 0.0104(12) -0.0069(13)
C10 0.0551(18) 0.0402(16) 0.0334(15) -0.0017(12) 0.0022(13) -0.0088(14)
C1 0.0544(19) 0.0422(17) 0.0438(16) -0.0076(13) 0.0059(14) -0.0095(15)
C2 0.0446(18) 0.065(2) 0.059(2) -0.0088(17) 0.0132(15) -0.0149(16)
C11 0.071(2) 0.054(2) 0.0417(17) -0.0016(15) 0.0116(16) -0.0142(17)
C15 0.0527(19) 0.0387(16) 0.0466(17) -0.0023(13) -0.0067(14) -0.0113(14)
C14 0.077(2) 0.0399(18) 0.066(2) 0.0042(16) -0.0153(19) -0.0101(18)
C12 0.104(3) 0.070(3) 0.048(2) 0.0074(18) 0.012(2) -0.035(2)
C16 0.0516(19) 0.0493(19) 0.065(2) -0.0100(16) 0.0016(16) -0.0041(16)
C6 0.055(2) 0.049(2) 0.067(2) 0.0019(16) 0.0144(17) 0.0144(16)
C17 0.054(2) 0.066(3) 0.096(3) -0.023(2) 0.005(2) -0.0041(19)
C5 0.050(2) 0.069(2) 0.084(3) 0.016(2) -0.0022(19) 0.0180(19)
C4 0.0497(19) 0.065(2) 0.0511(19) 0.0070(16) -0.0021(16) -0.0012(17)
C18 0.068(3) 0.061(3) 0.137(4) -0.018(3) -0.008(3) 0.011(2)
C19 0.102(4) 0.049(2) 0.117(4) 0.010(2) -0.021(3) 0.007(3)
C13 0.105(3) 0.060(3) 0.065(2) 0.0217(19) -0.006(2) -0.023(2)

loop_
_atom_type_symbol
_atom_type_description
_atom_type_scat_dispersion_real
_atom_type_scat_dispersion_imag
_atom_type_scat_source
C C 0.0033 0.0016 'International Tables Vol C Tables 4.2.6.8 and 6.1.1.4'
H H 0.0000 0.0000 'International Tables Vol C Tables 4.2.6.8 and 6.1.1.4'
N N 0.0061 0.0033 'International Tables Vol C Tables 4.2.6.8 and 6.1.1.4'
Pd Pd -0.9988 1.0072 'International Tables Vol C Tables 4.2.6.8 and 6.1.1.4'
Cl Cl 0.1484 0.1585 'International Tables Vol C Tables 4.2.6.8 and 6.1.1.4'

loop_
_geom_angle_atom_site_label_1
_geom_angle_atom_site_label_2
_geom_angle_atom_site_label_3
_geom_angle
N4 Pd1 N1 89.40(9)
N4 Pd1 Cl1 177.84(7)
N1 Pd1 Cl1 89.29(7)
N4 Pd1 Cl2 89.51(7)
N1 Pd1 Cl2 177.58(7)
Cl1 Pd1 Cl2 91.73(3)
C6 N3 N4 110.7(3)
C6 N3 C7 128.8(3)
N4 N3 C7 120.4(2)
C3 N1 N2 106.1(2)
C3 N1 Pd1 131.65(19)
N2 N1 Pd1 121.56(17)
C1 N2 N1 110.5(2)
C1 N2 C7 128.3(2)
N1 N2 C7 120.6(2)
C4 N4 N3 105.9(3)
C4 N4 Pd1 131.2(2)
N3 N4 Pd1 121.85(18)
N2 C7 N3 109.1(2)
N2 C7 C8 113.3(2)
N3 C7 C8 111.9(2)
C8 C9 C10 126.8(3)
N1 C3 C2 110.3(3)
C9 C8 C7 124.9(3)
C11 C10 C15 119.3(3)
C11 C10 C9 120.6(3)
C15 C10 C9 120.0(3)
N2 C1 C2 107.2(3)
C1 C2 C3 105.8(3)
C10 C11 C12 121.4(4)
C16 C15 C14 117.5(3)
C16 C15 C10 123.6(3)
C14 C15 C10 118.9(3)
C13 C14 C19 122.9(4)
C13 C14 C15 118.5(4)
C19 C14 C15 118.5(4)
C13 C12 C11 120.3(4)
C17 C16 C15 121.5(4)
N3 C6 C5 107.0(3)
C16 C17 C18 120.1(4)
C6 C5 C4 106.4(3)
N4 C4 C5 110.0(3)
C19 C18 C17 120.7(4)
C18 C19 C14 121.7(4)
C12 C13 C14 121.5(4)

loop_
_geom_bond_atom_site_label_1
_geom_bond_atom_site_label_2
_geom_bond_distance
Pd1 N4 2.023(2)
Pd1 N1 2.026(2)
Pd1 Cl1 2.2748(8)
Pd1 Cl2 2.2843(8)
N3 C6 1.339(4)
N3 N4 1.356(3)
N3 C7 1.455(4)
N1 C3 1.321(4)
N1 N2 1.356(3)
N2 C1 1.341(4)
N2 C7 1.443(4)
N4 C4 1.326(4)
C7 C8 1.495(4)
C9 C8 1.309(4)
C9 C10 1.472(4)
C3 C2 1.384(4)
C10 C11 1.370(4)
C10 C15 1.432(4)
C1 C2 1.365(4)
C11 C12 1.400(5)
C15 C16 1.415(5)
C15 C14 1.425(4)
C14 C13 1.415(6)
C14 C19 1.415(6)
C12 C13 1.346(6)
C16 C17 1.361(5)
C6 C5 1.359(5)
C17 C18 1.391(6)
C5 C4 1.378(5)
C18 C19 1.333(7)
